data_7023172
loop_
_publ_author_name
'Bortoluzzi, Marco'
'Marchetti, Fabio'
'Pampaloni, Guido'
'Pucino, Margherita'
'Zacchini, Stefano'

_publ_section_title
;
 Coordination complexes of NbX5 (X = F, Cl) with (N,O)- and (O,O)-donor
 ligands and the first X-ray characterization of a neutral NbF5 adduct.
;
_journal_issue 36
_journal_name_full 'Dalton transactions (Cambridge, England : 2003)'
_journal_page_first 13054
_journal_page_last 13064
_journal_paper_doi 10.1039/c3dt50930c
_journal_volume 42
_journal_year 2013
_chemical_formula_sum 'C20 H15 Cl6 Nb O2'
_chemical_formula_weight 592.93
_chemical_name_systematic
;
?
;
_space_group_IT_number 61
_symmetry_cell_setting orthorhombic
_symmetry_space_group_name_Hall '-P 2ac 2ab'
_symmetry_space_group_name_H-M 'P b c a'
_atom_sites_solution_hydrogens geom
_atom_sites_solution_primary direct
_atom_sites_solution_secondary difmap
_audit_creation_method SHELXL-97
_cell_angle_alpha 90.00
_cell_angle_beta 90.00
_cell_angle_gamma 90.00
_cell_formula_units_Z 8
_cell_length_a 17.275(7)
_cell_length_b 10.339(4)
_cell_length_c 25.146(10)
_cell_measurement_reflns_used 5545
_cell_measurement_temperature 100(2)
_cell_measurement_theta_max 26.767
_cell_measurement_theta_min 2.358
_cell_volume 4491(3)
_computing_cell_refinement 'APEX2 (Bruker AXS, 2006)'
_computing_data_collection 'APEX2 (Bruker AXS, 2006)'
_computing_data_reduction 'SAINT (Bruker AXS, 2004)'
_computing_molecular_graphics 'ORTEPII (Johnson, 1996)'
_computing_publication_material 'XCIF (Bruker AXS, 2001)'
_computing_structure_refinement 'SHELXL-97 (Sheldrick, 1997)'
_computing_structure_solution 'SHELXS-97 (Sheldrick, 1990)'
_diffrn_ambient_temperature 100(2)
_diffrn_measured_fraction_theta_full 0.968
_diffrn_measured_fraction_theta_max 0.968
_diffrn_measurement_device_type 'CCD area detector'
_diffrn_measurement_method 'phi and omega scans'
_diffrn_radiation_monochromator graphite
_diffrn_radiation_source 'fine-focus sealed tube'
_diffrn_radiation_type MoK\a
_diffrn_radiation_wavelength 0.71073
_diffrn_reflns_av_R_equivalents 0.1062
_diffrn_reflns_av_sigmaI/netI 0.0513
_diffrn_reflns_limit_h_max 20
_diffrn_reflns_limit_h_min -20
_diffrn_reflns_limit_k_max 12
_diffrn_reflns_limit_k_min -12
_diffrn_reflns_limit_l_max 29
_diffrn_reflns_limit_l_min -29
_diffrn_reflns_number 36139
_diffrn_reflns_theta_full 25.02
_diffrn_reflns_theta_max 25.02
_diffrn_reflns_theta_min 1.62
_exptl_absorpt_coefficient_mu 1.265
_exptl_absorpt_correction_T_max 0.8630
_exptl_absorpt_correction_T_min 0.8043
_exptl_absorpt_correction_type empirical
_exptl_absorpt_process_details
;
Data were corrected for Lorentz polarization and absorption
effects (empirical absorption correction SADABS).
R(int) = 0.1376 (selected reflections only, before parameter refinement)
R(int) = 0.0826 (selected reflections only, after parameter refinement)
;
_exptl_crystal_colour black
_exptl_crystal_density_diffrn 1.754
_exptl_crystal_density_method 'not measured'
_exptl_crystal_description prism
_exptl_crystal_F_000 2352
_exptl_crystal_size_max 0.18
_exptl_crystal_size_mid 0.16
_exptl_crystal_size_min 0.12
_refine_diff_density_max 6.591
_refine_diff_density_min -1.704
_refine_diff_density_rms 0.225
_refine_ls_extinction_method none
_refine_ls_goodness_of_fit_ref 1.071
_refine_ls_hydrogen_treatment constr
_refine_ls_matrix_type full
_refine_ls_number_parameters 262
_refine_ls_number_reflns 3843
_refine_ls_number_restraints 0
_refine_ls_restrained_S_all 1.071
_refine_ls_R_factor_all 0.1170
_refine_ls_R_factor_gt 0.0950
_refine_ls_shift/su_max 0.000
_refine_ls_shift/su_mean 0.000
_refine_ls_structure_factor_coef Fsqd
_refine_ls_weighting_details 'calc w=1/[\s^2^(Fo^2^)+(0.0731P)^2^+145.7321P] where P=(Fo^2^+2Fc^2^)/3'
_refine_ls_weighting_scheme calc
_refine_ls_wR_factor_gt 0.2228
_refine_ls_wR_factor_ref 0.2371
_reflns_number_gt 3001
_reflns_number_total 3843
_reflns_threshold_expression >2sigma(I)
_cod_data_source_file c3dt50930c.txt
_cod_data_source_block pbca
_cod_original_sg_symbol_H-M Pbca
_cod_database_code 7023172

loop_
_symmetry_equiv_pos_as_xyz
'x, y, z'
'-x+1/2, -y, z+1/2'
'-x, y+1/2, -z+1/2'
'x+1/2, -y+1/2, -z'
'-x, -y, -z'
'x-1/2, y, -z-1/2'
'x, -y-1/2, z-1/2'
'-x-1/2, y-1/2, z'

loop_
_atom_site_label
_atom_site_type_symbol
_atom_site_fract_x
_atom_site_fract_y
_atom_site_fract_z
_atom_site_U_iso_or_equiv
_atom_site_adp_type
_atom_site_occupancy
_atom_site_symmetry_multiplicity
_atom_site_calc_flag
_atom_site_refinement_flags
C1 C 0.9539(6) -0.0732(11) 0.1460(4) 0.024(2) Uani 1 1 d .
C2 C 0.8826(6) 0.0990(10) 0.2455(4) 0.020(2) Uani 1 1 d .
C3 C 0.8509(6) -0.0038(11) 0.2157(4) 0.024(2) Uani 1 1 d .
C4 C 0.8829(6) -0.0823(11) 0.1717(4) 0.022(2) Uani 1 1 d .
C5 C 0.8246(7) -0.1721(12) 0.1580(5) 0.031(3) Uani 1 1 d .
H5 H 0.8289 -0.2370 0.1314 0.037 Uiso 1 1 calc R
C6 C 0.7604(7) -0.1507(13) 0.1892(5) 0.035(3) Uani 1 1 d .
H6 H 0.7130 -0.1968 0.1867 0.042 Uiso 1 1 calc R
C7 C 0.7754(6) -0.0516(12) 0.2251(5) 0.028(3) Uani 1 1 d .
H7 H 0.7407 -0.0210 0.2515 0.034 Uiso 1 1 calc R
C8 C 0.9800(6) -0.1695(10) 0.1068(4) 0.019(2) Uani 1 1 d .
C9 C 1.0145(6) -0.1217(12) 0.0606(5) 0.027(3) Uani 1 1 d .
H9 H 1.0193 -0.0310 0.0555 0.033 Uiso 1 1 calc R
C10 C 1.0414(7) -0.2056(14) 0.0225(5) 0.035(3) Uani 1 1 d .
H10 H 1.0632 -0.1726 -0.0095 0.042 Uiso 1 1 calc R
C11 C 1.0371(7) -0.3396(13) 0.0304(5) 0.035(3) Uani 1 1 d .
H11 H 1.0564 -0.3976 0.0043 0.042 Uiso 1 1 calc R
C12 C 1.0044(7) -0.3863(12) 0.0766(5) 0.032(3) Uani 1 1 d .
H12 H 1.0012 -0.4770 0.0822 0.038 Uiso 1 1 calc R
C13 C 0.9765(6) -0.3035(11) 0.1147(5) 0.024(2) Uani 1 1 d .
H13 H 0.9547 -0.3371 0.1465 0.028 Uiso 1 1 calc R
C14 C 0.8508(6) 0.1435(11) 0.2968(4) 0.023(2) Uani 1 1 d .
C15 C 0.8197(6) 0.0591(12) 0.3338(4) 0.025(2) Uani 1 1 d .
H15 H 0.8164 -0.0305 0.3258 0.031 Uiso 1 1 calc R
C16 C 0.7936(6) 0.1044(13) 0.3820(5) 0.030(3) Uani 1 1 d .
H16 H 0.7733 0.0460 0.4076 0.037 Uiso 1 1 calc R
C17 C 0.7969(6) 0.2374(12) 0.3932(5) 0.030(3) Uani 1 1 d .
H17 H 0.7769 0.2696 0.4258 0.036 Uiso 1 1 calc R
C18 C 0.8295(6) 0.3217(13) 0.3565(5) 0.034(3) Uani 1 1 d .
H18 H 0.8336 0.4114 0.3642 0.040 Uiso 1 1 calc R
C19 C 0.8560(6) 0.2732(12) 0.3088(5) 0.028(3) Uani 1 1 d .
H19 H 0.8783 0.3306 0.2836 0.034 Uiso 1 1 calc R
C20 C 0.7484(10) 0.989(2) 0.0510(8) 0.076(6) Uani 1 1 d .
H20A H 0.7148 0.9137 0.0589 0.091 Uiso 1 1 calc R
H20B H 0.7706 1.0193 0.0851 0.091 Uiso 1 1 calc R
Cl1 Cl 0.99156(16) 0.4203(3) 0.19444(11) 0.0285(6) Uani 1 1 d .
Cl2 Cl 1.08431(15) 0.2525(3) 0.09393(11) 0.0256(6) Uani 1 1 d .
Cl3 Cl 1.11924(15) 0.1760(3) 0.22062(12) 0.0309(7) Uani 1 1 d .
Cl4 Cl 0.89555(15) 0.2240(3) 0.11504(11) 0.0278(6) Uani 1 1 d .
Cl5 Cl 0.8232(2) 0.9388(5) 0.01010(19) 0.0672(12) Uani 1 1 d .
Cl6 Cl 0.6932(3) 1.1091(5) 0.02457(18) 0.0736(14) Uani 1 1 d .
Nb1 Nb 1.01016(5) 0.20676(11) 0.16814(4) 0.0208(3) Uani 1 1 d .
O1 O 1.0019(4) 0.0224(7) 0.1537(3) 0.0221(16) Uani 1 1 d .
O2 O 0.9417(4) 0.1645(8) 0.2286(3) 0.0251(17) Uani 1 1 d .

loop_
_atom_site_aniso_label
_atom_site_aniso_U_11
_atom_site_aniso_U_22
_atom_site_aniso_U_33
_atom_site_aniso_U_23
_atom_site_aniso_U_13
_atom_site_aniso_U_12
C1 0.025(5) 0.022(6) 0.023(5) 0.001(5) -0.001(4) -0.001(5)
C2 0.017(5) 0.015(5) 0.028(6) 0.004(4) -0.003(4) -0.003(4)
C3 0.021(5) 0.023(6) 0.026(6) -0.001(5) 0.000(4) 0.001(5)
C4 0.017(5) 0.022(6) 0.026(5) 0.006(5) -0.003(4) -0.009(4)
C5 0.031(6) 0.032(7) 0.030(6) -0.008(5) -0.003(5) -0.009(5)
C6 0.024(6) 0.044(8) 0.036(6) -0.002(6) -0.006(5) -0.008(6)
C7 0.017(5) 0.036(7) 0.032(6) -0.001(5) 0.005(5) 0.000(5)
C8 0.016(5) 0.014(5) 0.028(6) -0.002(4) -0.005(4) 0.005(4)
C9 0.020(5) 0.027(6) 0.036(6) 0.002(5) -0.009(5) -0.004(5)
C10 0.030(6) 0.047(8) 0.028(6) -0.006(6) 0.001(5) 0.013(6)
C11 0.028(6) 0.040(7) 0.036(7) -0.009(6) -0.009(5) 0.017(6)
C12 0.033(6) 0.016(5) 0.047(7) 0.000(5) -0.012(6) 0.005(5)
C13 0.026(5) 0.014(5) 0.031(6) 0.001(5) -0.008(5) 0.002(5)
C14 0.016(5) 0.027(6) 0.027(6) -0.006(5) -0.002(4) 0.006(5)
C15 0.015(5) 0.033(6) 0.028(6) -0.003(5) 0.003(4) -0.002(5)
C16 0.024(6) 0.042(7) 0.026(6) -0.002(5) 0.001(5) -0.003(5)
C17 0.018(5) 0.047(8) 0.025(6) -0.015(5) 0.002(5) 0.005(5)
C18 0.020(6) 0.034(7) 0.047(8) -0.005(6) 0.000(5) -0.002(5)
C19 0.015(5) 0.032(7) 0.037(7) -0.002(5) -0.007(5) 0.005(5)
C20 0.049(9) 0.090(15) 0.090(13) 0.011(11) -0.005(9) 0.022(10)
Cl1 0.0340(15) 0.0166(13) 0.0350(15) -0.0017(11) 0.0047(12) -0.0006(11)
Cl2 0.0195(13) 0.0266(14) 0.0308(14) -0.0002(11) 0.0080(11) -0.0011(10)
Cl3 0.0220(13) 0.0317(16) 0.0391(16) -0.0015(13) -0.0054(12) 0.0010(11)
Cl4 0.0168(12) 0.0418(17) 0.0247(13) -0.0023(12) 0.0011(10) 0.0055(12)
Cl5 0.052(2) 0.071(3) 0.079(3) -0.017(2) -0.013(2) 0.019(2)
Cl6 0.067(3) 0.087(3) 0.066(3) 0.012(2) 0.008(2) 0.034(3)
Nb1 0.0171(5) 0.0207(5) 0.0248(5) -0.0006(4) 0.0016(4) 0.0008(4)
O1 0.020(4) 0.014(4) 0.033(4) -0.002(3) 0.002(3) 0.000(3)
O2 0.022(4) 0.025(4) 0.029(4) 0.000(3) -0.002(3) 0.002(3)

loop_
_atom_type_symbol
_atom_type_description
_atom_type_scat_dispersion_real
_atom_type_scat_dispersion_imag
_atom_type_scat_source
C C 0.0033 0.0016 'International Tables Vol C Tables 4.2.6.8 and 6.1.1.4'
H H 0.0000 0.0000 'International Tables Vol C Tables 4.2.6.8 and 6.1.1.4'
O O 0.0106 0.0060 'International Tables Vol C Tables 4.2.6.8 and 6.1.1.4'
Cl Cl 0.1484 0.1585 'International Tables Vol C Tables 4.2.6.8 and 6.1.1.4'
Nb Nb -2.0727 0.6215 'International Tables Vol C Tables 4.2.6.8 and 6.1.1.4'

loop_
_geom_angle_atom_site_label_1
_geom_angle_atom_site_label_2
_geom_angle_atom_site_label_3
_geom_angle
O1 C1 C4 122.8(10)
O1 C1 C8 114.7(9)
C4 C1 C8 122.5(10)
O2 C2 C3 121.7(10)
O2 C2 C14 114.6(9)
C3 C2 C14 123.7(9)
C2 C3 C7 122.2(10)
C2 C3 C4 131.7(10)
C7 C3 C4 106.1(9)
C1 C4 C5 124.0(11)
C1 C4 C3 129.9(10)
C5 C4 C3 106.1(9)
C6 C5 C4 109.2(11)
C6 C5 H5 125.4
C4 C5 H5 125.4
C5 C6 C7 109.8(10)
C5 C6 H6 125.1
C7 C6 H6 125.1
C6 C7 C3 108.7(10)
C6 C7 H7 125.6
C3 C7 H7 125.6
C9 C8 C13 119.2(10)
C9 C8 C1 116.6(10)
C13 C8 C1 124.0(10)
C10 C9 C8 120.1(12)
C10 C9 H9 120.0
C8 C9 H9 120.0
C9 C10 C11 120.4(12)
C9 C10 H10 119.8
C11 C10 H10 119.8
C12 C11 C10 119.2(11)
C12 C11 H11 120.4
C10 C11 H11 120.4
C13 C12 C11 121.0(12)
C13 C12 H12 119.5
C11 C12 H12 119.5
C12 C13 C8 120.1(11)
C12 C13 H13 120.0
C8 C13 H13 120.0
C19 C14 C15 119.4(11)
C19 C14 C2 118.1(10)
C15 C14 C2 122.4(10)
C16 C15 C14 120.3(12)
C16 C15 H15 119.8
C14 C15 H15 119.8
C15 C16 C17 119.7(12)
C15 C16 H16 120.1
C17 C16 H16 120.1
C18 C17 C16 119.9(11)
C18 C17 H17 120.0
C16 C17 H17 120.0
C19 C18 C17 119.0(12)
C19 C18 H18 120.5
C17 C18 H18 120.5
C14 C19 C18 121.6(12)
C14 C19 H19 119.2
C18 C19 H19 119.2
Cl6 C20 Cl5 113.8(11)
Cl6 C20 H20A 108.8
Cl5 C20 H20A 108.8
Cl6 C20 H20B 108.8
Cl5 C20 H20B 108.8
H20A C20 H20B 107.7
O1 Nb1 O2 83.2(3)
O1 Nb1 Cl2 95.2(2)
O2 Nb1 Cl2 176.5(2)
O1 Nb1 Cl3 91.8(2)
O2 Nb1 Cl3 91.0(2)
Cl2 Nb1 Cl3 92.13(11)
O1 Nb1 Cl1 166.5(2)
O2 Nb1 Cl1 84.8(2)
Cl2 Nb1 Cl1 96.42(10)
Cl3 Nb1 Cl1 94.61(11)
O1 Nb1 Cl4 84.7(2)
O2 Nb1 Cl4 87.2(2)
Cl2 Nb1 Cl4 89.59(10)
Cl3 Nb1 Cl4 176.26(12)
Cl1 Nb1 Cl4 88.49(11)
C1 O1 Nb1 144.8(7)
C2 O2 Nb1 147.0(7)

loop_
_geom_bond_atom_site_label_1
_geom_bond_atom_site_label_2
_geom_bond_distance
C1 O1 1.304(13)
C1 C4 1.390(15)
C1 C8 1.472(15)
C2 O2 1.297(13)
C2 C3 1.411(15)
C2 C14 1.476(15)
C3 C7 1.415(15)
C3 C4 1.478(15)
C4 C5 1.414(15)
C5 C6 1.376(17)
C5 H5 0.9500
C6 C7 1.389(17)
C6 H6 0.9500
C7 H7 0.9500
C8 C9 1.394(16)
C8 C13 1.401(16)
C9 C10 1.375(17)
C9 H9 0.9500
C10 C11 1.40(2)
C10 H10 0.9500
C11 C12 1.379(18)
C11 H11 0.9500
C12 C13 1.372(17)
C12 H12 0.9500
C13 H13 0.9500
C14 C19 1.377(16)
C14 C15 1.384(16)
C15 C16 1.376(16)
C15 H15 0.9500
C16 C17 1.405(18)
C16 H16 0.9500
C17 C18 1.387(18)
C17 H17 0.9500
C18 C19 1.379(17)
C18 H18 0.9500
C19 H19 0.9500
C20 Cl6 1.703(17)
C20 Cl5 1.731(18)
C20 H20A 0.9900
C20 H20B 0.9900
Cl1 Nb1 2.327(3)
Cl2 Nb1 2.312(3)
Cl3 Nb1 2.322(3)
Cl4 Nb1 2.395(3)
Nb1 O1 1.945(7)
Nb1 O2 1.975(8)

loop_
_geom_torsion_atom_site_label_1
_geom_torsion_atom_site_label_2
_geom_torsion_atom_site_label_3
_geom_torsion_atom_site_label_4
_geom_torsion
O2 C2 C3 C7 -161.6(10)
C14 C2 C3 C7 16.6(17)
O2 C2 C3 C4 18.5(18)
C14 C2 C3 C4 -163.3(11)
O1 C1 C4 C5 169.2(11)
C8 C1 C4 C5 -9.4(17)
O1 C1 C4 C3 -8.6(18)
C8 C1 C4 C3 172.8(10)
C2 C3 C4 C1 -2(2)
C7 C3 C4 C1 177.8(11)
C2 C3 C4 C5 179.6(12)
C7 C3 C4 C5 -0.3(12)
C1 C4 C5 C6 -176.7(11)
C3 C4 C5 C6 1.5(13)
C4 C5 C6 C7 -2.2(15)
C5 C6 C7 C3 2.0(15)
C2 C3 C7 C6 179.1(11)
C4 C3 C7 C6 -1.0(13)
O1 C1 C8 C9 -42.1(13)
C4 C1 C8 C9 136.6(11)
O1 C1 C8 C13 133.9(11)
C4 C1 C8 C13 -47.4(16)
C13 C8 C9 C10 2.8(15)
C1 C8 C9 C10 179.0(10)
C8 C9 C10 C11 -2.3(17)
C9 C10 C11 C12 0.9(18)
C10 C11 C12 C13 -0.2(18)
C11 C12 C13 C8 0.8(17)
C9 C8 C13 C12 -2.1(15)
C1 C8 C13 C12 -178.0(10)
O2 C2 C14 C19 31.6(14)
C3 C2 C14 C19 -146.8(11)
O2 C2 C14 C15 -145.4(10)
C3 C2 C14 C15 36.3(16)
C19 C14 C15 C16 0.5(16)
C2 C14 C15 C16 177.4(10)
C14 C15 C16 C17 1.4(17)
C15 C16 C17 C18 -2.7(17)
C16 C17 C18 C19 2.0(17)
C15 C14 C19 C18 -1.2(16)
C2 C14 C19 C18 -178.3(10)
C17 C18 C19 C14 0.0(17)
C4 C1 O1 Nb1 -34.8(19)
C8 C1 O1 Nb1 143.9(10)
O2 Nb1 O1 C1 54.0(12)
Cl2 Nb1 O1 C1 -122.9(12)
Cl3 Nb1 O1 C1 144.8(12)
Cl1 Nb1 O1 C1 26(2)
Cl4 Nb1 O1 C1 -33.7(12)
C3 C2 O2 Nb1 13.6(19)
C14 C2 O2 Nb1 -164.8(9)
O1 Nb1 O2 C2 -40.7(13)
Cl2 Nb1 O2 C2 23(5)
Cl3 Nb1 O2 C2 -132.4(13)
Cl1 Nb1 O2 C2 133.1(13)
Cl4 Nb1 O2 C2 44.3(12)
